data_7219183
loop_
_publ_author_name
'Das, Debasis'
'Adhikari, Sangita'
'Banerjee, Arnab'
'Nandy, Sandip'
'Fondo, Matilde'
'Sanmartin, Jesus'

_publ_section_title
;
 Structure, magnetism and catecholase activity of the first dicopper(II)
 complex having a single \m-alkoxo bridge
;
_journal_name_full 'RSC Adv.'
_journal_paper_doi 10.1039/C4RA14603D
_journal_year 2014
_chemical_absolute_configuration ad
_chemical_compound_source 'synthesis as described'
_chemical_formula_moiety 'C14 H17 Cu N2 O4, Cl O4'
_chemical_formula_sum 'C14 H17 Cl Cu N2 O8'
_chemical_formula_weight 440.29
_chemical_name_systematic
;
 ?
;
_space_group_IT_number 43
_symmetry_cell_setting orthorhombic
_symmetry_Int_Tables_number 43
_symmetry_space_group_name_Hall 'F 2 -2d'
_symmetry_space_group_name_H-M 'F d d 2'
_atom_sites_solution_hydrogens geom
_atom_sites_solution_primary direct
_atom_sites_solution_secondary difmap
_audit_conform_dict_location ftp://ftp.iucr.org/pub/cif_core.dic
_audit_conform_dict_name cif_core.dic
_audit_conform_dict_version 2.4
_audit_creation_date 2012-07-30T11:22:10-00:00
_audit_creation_method 'WinGX routine CIF_UPDATE'
_audit_update_record
;
2014-12-17 deposited with the CCDC.
2014-12-23 downloaded from the CCDC.
;
_cell_angle_alpha 90
_cell_angle_beta 90
_cell_angle_gamma 90
_cell_formula_units_Z 32
_cell_length_a 27.107(2)
_cell_length_b 42.977(2)
_cell_length_c 11.7228(8)
_cell_measurement_reflns_used 1856
_cell_measurement_temperature 100(2)
_cell_measurement_theta_max 24.37
_cell_measurement_theta_min 2.36
_cell_measurement_wavelength 0.71073
_cell_volume 13656.8(15)
_computing_cell_refinement 'APPEX2 (BRUKER AXS, 2005)'
_computing_data_collection 'APPEX2 (BRUKER AXS, 2005)'
_computing_data_reduction 'APPEX2 (BRUKER AXS, 2005)'
_computing_molecular_graphics 'Ortep-3 for Windows (Farrugia, 1997)'
_computing_publication_material 'WinGX publication routines (Farrugia, 1999)'
_computing_structure_refinement 'SHELXL-97 (Sheldrick, 2008)'
_computing_structure_solution 'SIR97 (Giacovazzo et al, 1997)'
_diffrn_ambient_temperature 100(2)
_diffrn_measured_fraction_theta_full 0.997
_diffrn_measured_fraction_theta_max 0.997
_diffrn_measurement_device 'four-circle diffractometer'
_diffrn_measurement_device_type 'BRUKER APPEX-II CCD'
_diffrn_measurement_method 'omega and phi scans'
_diffrn_radiation_monochromator graphite
_diffrn_radiation_probe x-ray
_diffrn_radiation_source 'fine-focus sealed tube'
_diffrn_radiation_type MoK\a
_diffrn_radiation_wavelength 0.7107
_diffrn_reflns_av_R_equivalents 0.0502
_diffrn_reflns_av_unetI/netI 0.0447
_diffrn_reflns_limit_h_max 33
_diffrn_reflns_limit_h_min 0
_diffrn_reflns_limit_k_max 53
_diffrn_reflns_limit_k_min 0
_diffrn_reflns_limit_l_max 14
_diffrn_reflns_limit_l_min -13
_diffrn_reflns_number 41818
_diffrn_reflns_theta_full 26.4
_diffrn_reflns_theta_max 26.4
_diffrn_reflns_theta_min 1.78
_exptl_absorpt_coefficient_mu 1.483
_exptl_absorpt_correction_T_max 1
_exptl_absorpt_correction_T_min 0.8778
_exptl_absorpt_correction_type multi-scan
_exptl_absorpt_process_details 'BRUKER SADABS'
_exptl_crystal_colour colourless
_exptl_crystal_density_diffrn 1.713
_exptl_crystal_density_method 'not measured'
_exptl_crystal_description prism
_exptl_crystal_F_000 7200
_exptl_crystal_size_max 0.41
_exptl_crystal_size_mid 0.23
_exptl_crystal_size_min 0.21
_refine_diff_density_max 0.389
_refine_diff_density_min -0.434
_refine_diff_density_rms 0.069
_refine_ls_abs_structure_details 'Flack H D (1983), Acta Cryst. A39, 876-881'
_refine_ls_abs_structure_Flack -0.007(8)
_refine_ls_extinction_method none
_refine_ls_goodness_of_fit_ref 1.026
_refine_ls_hydrogen_treatment mixed
_refine_ls_matrix_type full
_refine_ls_number_parameters 539
_refine_ls_number_reflns 6835
_refine_ls_number_restraints 9
_refine_ls_restrained_S_all 1.026
_refine_ls_R_factor_all 0.0418
_refine_ls_R_factor_gt 0.0337
_refine_ls_shift/su_max 0.001
_refine_ls_shift/su_mean 0
_refine_ls_structure_factor_coef Fsqd
_refine_ls_weighting_details 'calc w=1/[\s^2^(Fo^2^)+(0.0302P)^2^+20.0804P] where P=(Fo^2^+2Fc^2^)/3'
_refine_ls_weighting_scheme calc
_refine_ls_wR_factor_gt 0.0635
_refine_ls_wR_factor_ref 0.0665
_reflns_number_gt 6114
_reflns_number_total 6835
_reflns_threshold_expression >2\s(I)
_cod_data_source_file c4ra14603d2.cif
_cod_data_source_block DDJS-21
_cod_original_cell_volume 13656.8(16)
_cod_database_code 7219183

loop_
_symmetry_equiv_pos_as_xyz
'x, y, z'
'-x, -y, z'
'-x+1/4, y+1/4, z+1/4'
'x+1/4, -y+1/4, z+1/4'
'x, y+1/2, z+1/2'
'-x, -y+1/2, z+1/2'
'-x+1/4, y+3/4, z+3/4'
'x+1/4, -y+3/4, z+3/4'
'x+1/2, y, z+1/2'
'-x+1/2, -y, z+1/2'
'-x+3/4, y+1/4, z+3/4'
'x+3/4, -y+1/4, z+3/4'
'x+1/2, y+1/2, z'
'-x+1/2, -y+1/2, z'
'-x+3/4, y+3/4, z+1/4'
'x+3/4, -y+3/4, z+1/4'

loop_
_atom_site_label
_atom_site_type_symbol
_atom_site_fract_x
_atom_site_fract_y
_atom_site_fract_z
_atom_site_U_iso_or_equiv
_atom_site_adp_type
_atom_site_occupancy
_atom_site_symmetry_multiplicity
_atom_site_calc_flag
_atom_site_refinement_flags
_atom_site_disorder_assembly
_atom_site_disorder_group
C1 C 0.29719(14) 0.11943(8) 0.2356(3) 0.0271(9) Uani 1 1 d . . .
H1A H 0.2632 0.1169 0.2059 0.033 Uiso 1 1 calc R . .
H1B H 0.3077 0.0995 0.27 0.033 Uiso 1 1 calc R . .
C2 C 0.33126(12) 0.12786(6) 0.1399(3) 0.0174(7) Uani 1 1 d . . .
C3 C 0.32092(14) 0.12055(8) 0.0280(3) 0.0257(8) Uani 1 1 d . . .
H3 H 0.2906 0.1108 0.0084 0.031 Uiso 1 1 calc R . .
C4 C 0.35532(15) 0.12761(8) -0.0553(3) 0.0303(9) Uani 1 1 d . . .
H4 H 0.3488 0.1227 -0.1329 0.036 Uiso 1 1 calc R . .
C5 C 0.39879(15) 0.14164(8) -0.0253(3) 0.0283(9) Uani 1 1 d . . .
H5 H 0.4231 0.146 -0.0814 0.034 Uiso 1 1 calc R . .
C6 C 0.40683(13) 0.14940(7) 0.0884(3) 0.0217(8) Uani 1 1 d . . .
C7 C 0.45255(14) 0.16733(9) 0.1230(3) 0.0344(9) Uani 1 1 d . . .
H7A H 0.4813 0.1594 0.0799 0.041 Uiso 1 1 calc R . .
H7B H 0.4482 0.1896 0.1034 0.041 Uiso 1 1 calc R . .
C8 C 0.41140(14) 0.11415(7) 0.5105(3) 0.0233(8) Uani 1 1 d . . .
H8A H 0.4434 0.1036 0.5235 0.028 Uiso 1 1 calc R . .
H8B H 0.3856 0.1025 0.5522 0.028 Uiso 1 1 calc R . .
C9 C 0.41392(12) 0.14707(7) 0.5555(3) 0.0174(7) Uani 1 1 d . . .
C10 C 0.42881(13) 0.15568(8) 0.6638(3) 0.0211(8) Uani 1 1 d . . .
H10 H 0.4395 0.1406 0.7177 0.025 Uiso 1 1 calc R . .
C11 C 0.42762(12) 0.18712(7) 0.6911(3) 0.0210(8) Uani 1 1 d . . .
H11 H 0.4379 0.1937 0.7648 0.025 Uiso 1 1 calc R . .
C12 C 0.41179(12) 0.20887(7) 0.6135(3) 0.0184(7) Uani 1 1 d . . .
H12 H 0.411 0.2303 0.6326 0.022 Uiso 1 1 calc R . .
C13 C 0.39704(12) 0.19876(7) 0.5071(3) 0.0152(7) Uani 1 1 d . . .
C14 C 0.37704(13) 0.21896(7) 0.4140(3) 0.0210(8) Uani 1 1 d . . .
H14A H 0.3442 0.227 0.436 0.025 Uiso 1 1 calc R . .
H14B H 0.3993 0.2369 0.4016 0.025 Uiso 1 1 calc R . .
C15 C 0.43027(16) -0.03987(8) 0.3132(3) 0.0365(10) Uani 1 1 d . B .
H15A H 0.4001 -0.0528 0.3088 0.044 Uiso 1 1 calc R . .
H15B H 0.459 -0.0541 0.315 0.044 Uiso 1 1 calc R . .
C16 C 0.43350(12) -0.01957(7) 0.2080(3) 0.0194(8) Uani 1 1 d . B .
C17 C 0.43760(12) -0.02989(8) 0.0966(3) 0.0260(8) Uani 1 1 d . . .
H17 H 0.4398 -0.0515 0.0799 0.031 Uiso 1 1 calc R . .
C18 C 0.43847(13) -0.00819(9) 0.0107(3) 0.0300(9) Uani 1 1 d . . .
H18 H 0.4415 -0.0149 -0.0663 0.036 Uiso 1 1 calc R . .
C19 C 0.43497(14) 0.02300(9) 0.0344(3) 0.0291(9) Uani 1 1 d . . .
H19 H 0.4355 0.038 -0.0252 0.035 Uiso 1 1 calc R . .
C20 C 0.43067(12) 0.03219(8) 0.1473(3) 0.0194(7) Uani 1 1 d . B .
C21 C 0.42545(15) 0.06487(8) 0.1900(3) 0.0287(9) Uani 1 1 d . . .
H21A H 0.4543 0.0773 0.1654 0.034 Uiso 1 1 calc R A 1
H21B H 0.3954 0.0744 0.1569 0.034 Uiso 1 1 calc R A 1
N1 N 0.37355(9) 0.14238(6) 0.1686(2) 0.0131(6) Uani 1 1 d . . .
N2 N 0.39921(10) 0.16839(5) 0.4806(2) 0.0154(6) Uani 1 1 d . . .
N3 N 0.43041(9) 0.01073(6) 0.2304(2) 0.0139(6) Uani 1 1 d . . .
O1 O 0.46150(9) 0.16452(5) 0.2391(2) 0.0290(6) Uani 1 1 d D . .
H1O H 0.4670(14) 0.1807(6) 0.269(3) 0.035 Uiso 1 1 d D . .
O2 O 0.29798(10) 0.14318(5) 0.3194(2) 0.0263(6) Uani 1 1 d . . .
H2O H 0.2955(15) 0.1367(9) 0.377(3) 0.032 Uiso 1 1 d . . .
O3 O 0.37314(9) 0.20116(5) 0.31158(19) 0.0197(5) Uani 1 1 d D . .
H3O H 0.3607(14) 0.2092(8) 0.264(3) 0.024 Uiso 1 1 d D . .
O4 O 0.40048(11) 0.11409(5) 0.3928(2) 0.0365(7) Uani 1 1 d . . .
O5 O 0.42925(8) -0.02229(5) 0.41434(18) 0.0191(5) Uani 1 1 d . . .
O6 O 0.4220(4) 0.0652(4) 0.3158(13) 0.025(3) Uani 0.5 1 d PD B 1
H6O H 0.416(3) 0.0837(8) 0.331(8) 0.03 Uiso 0.5 1 d PD C 1
O9 O 0.29295(11) 0.17917(6) 0.5903(3) 0.0561(9) Uani 1 1 d . D .
O10 O 0.21973(18) 0.15359(12) 0.6013(8) 0.042(3) Uani 0.577(14) 1 d P D 1
O11 O 0.2891(3) 0.1253(2) 0.5478(9) 0.032(2) Uani 0.577(14) 1 d P D 1
O12 O 0.2765(4) 0.14057(17) 0.7382(5) 0.062(3) Uani 0.577(14) 1 d P D 1
O10B O 0.3114(6) 0.1422(2) 0.7057(12) 0.077(5) Uani 0.423(14) 1 d P D 2
O11B O 0.2295(4) 0.1571(2) 0.6916(13) 0.078(5) Uani 0.423(14) 1 d P D 2
O12B O 0.2650(7) 0.1289(4) 0.5452(11) 0.064(5) Uani 0.423(14) 1 d P D 2
O13 O 0.48661(10) 0.22223(6) 0.3321(3) 0.0575(9) Uani 1 1 d . . .
O14 O 0.55702(14) 0.20256(6) 0.4165(3) 0.0609(10) Uani 1 1 d . . .
O15 O 0.55165(10) 0.25520(5) 0.3778(2) 0.0386(7) Uani 1 1 d . . .
O16 O 0.55949(14) 0.21923(8) 0.2293(3) 0.0628(11) Uani 1 1 d . . .
Cl3 Cl 0.53908(3) 0.224722(17) 0.33790(7) 0.02121(18) Uani 1 1 d . . .
Cl4 Cl 0.27209(3) 0.150620(19) 0.62591(7) 0.02485(19) Uani 1 1 d . . .
Cu1 Cu 0.416802(14) 0.023199(8) 0.38408(3) 0.01298(9) Uani 1 1 d . B .
Cu2 Cu 0.384788(15) 0.154945(8) 0.32888(3) 0.01674(10) Uani 1 1 d . . .
O7 O 0.4832(3) 0.04165(13) 0.4747(6) 0.0225(16) Uani 0.5 1 d PD B 1
H7O H 0.5103(19) 0.033(2) 0.465(9) 0.027 Uiso 0.5 1 d PD E 1
C22 C 0.47341(14) 0.04115(8) 0.6032(3) 0.0314(10) Uani 1 1 d . . .
H22A H 0.4857 0.0215 0.6367 0.038 Uiso 1 1 calc R B 1
H22B H 0.4907 0.0587 0.6407 0.038 Uiso 1 1 calc R B 1
C23 C 0.41864(15) 0.04388(7) 0.6216(3) 0.0260(9) Uani 1 1 d . B .
C24 C 0.3992(2) 0.05303(8) 0.7271(3) 0.0494(14) Uani 1 1 d . . .
H24 H 0.4203 0.0575 0.7897 0.059 Uiso 1 1 calc R B .
C25 C 0.3484(3) 0.05533(9) 0.7379(4) 0.0625(17) Uani 1 1 d . B .
H25 H 0.3343 0.0614 0.8085 0.075 Uiso 1 1 calc R . .
C26 C 0.3193(2) 0.04895(9) 0.6486(4) 0.0517(14) Uani 1 1 d . . .
H26 H 0.2845 0.0505 0.656 0.062 Uiso 1 1 calc R B .
C27 C 0.33974(15) 0.04023(8) 0.5469(3) 0.0309(10) Uani 1 1 d . B .
N4 N 0.38955(11) 0.03769(5) 0.5343(2) 0.0179(6) Uani 1 1 d . . .
C28 C 0.30873(15) 0.03426(10) 0.4436(4) 0.0430(12) Uani 1 1 d . . .
H28A H 0.2754 0.0275 0.4673 0.052 Uiso 1 1 calc R B .
H28B H 0.3053 0.0537 0.399 0.052 Uiso 1 1 calc R . .
O8 O 0.33070(10) 0.01096(7) 0.3746(3) 0.0426(7) Uani 1 1 d . B .
H8O H 0.3234(16) 0.0118(10) 0.301(4) 0.051 Uiso 1 1 d . . .
O7B O 0.4826(3) 0.02708(17) 0.5062(6) 0.0307(16) Uani 0.5 1 d PD B 2
H7P H 0.5107(19) 0.025(2) 0.480(9) 0.037 Uiso 0.5 1 d PD F 2
O6B O 0.4046(4) 0.0635(4) 0.2994(13) 0.015(2) Uani 0.5 1 d P B 2
H6P H 0.404(3) 0.0793(13) 0.347(7) 0.018 Uiso 0.5 1 d PD G 2

loop_
_atom_site_aniso_label
_atom_site_aniso_U_11
_atom_site_aniso_U_22
_atom_site_aniso_U_33
_atom_site_aniso_U_23
_atom_site_aniso_U_13
_atom_site_aniso_U_12
C1 0.030(2) 0.0204(17) 0.031(2) -0.0097(15) 0.0031(17) -0.0095(16)
C2 0.0190(17) 0.0079(13) 0.0253(18) -0.0026(15) -0.0013(15) 0.0013(13)
C3 0.023(2) 0.0232(18) 0.031(2) -0.0101(16) -0.0075(17) -0.0028(16)
C4 0.050(3) 0.028(2) 0.0134(19) -0.0047(16) -0.0050(18) 0.0082(19)
C5 0.036(2) 0.0288(19) 0.020(2) 0.0000(16) 0.0059(17) 0.0053(19)
C6 0.0203(19) 0.0225(17) 0.0223(19) 0.0042(15) 0.0003(16) 0.0057(15)
C7 0.025(2) 0.039(2) 0.040(3) 0.0032(19) 0.0015(19) -0.0072(18)
C8 0.041(2) 0.0120(15) 0.0168(18) 0.0016(13) -0.0072(16) 0.0009(15)
C9 0.0236(19) 0.0137(15) 0.0147(18) 0.0056(13) 0.0005(14) -0.0009(14)
C10 0.027(2) 0.0171(17) 0.0187(19) 0.0049(13) -0.0064(15) -0.0013(15)
C11 0.021(2) 0.0285(18) 0.0131(17) -0.0032(15) -0.0058(15) -0.0055(15)
C12 0.0193(17) 0.0165(15) 0.0193(19) -0.0024(13) -0.0002(14) -0.0041(14)
C13 0.0154(17) 0.0140(15) 0.0162(18) 0.0007(13) -0.0013(14) -0.0014(14)
C14 0.032(2) 0.0144(16) 0.0171(18) -0.0058(14) -0.0069(15) -0.0011(14)
C15 0.065(3) 0.0145(17) 0.030(2) -0.0090(16) 0.026(2) -0.0069(17)
C16 0.0156(18) 0.0203(17) 0.0222(18) -0.0123(15) 0.0061(15) -0.0056(14)
C17 0.0208(19) 0.0308(19) 0.026(2) -0.0176(16) 0.0081(16) -0.0070(16)
C18 0.022(2) 0.055(3) 0.0134(19) -0.0155(18) 0.0006(16) 0.0051(19)
C19 0.025(2) 0.049(2) 0.0134(19) 0.0048(17) 0.0005(15) 0.0084(19)
C20 0.0174(18) 0.0245(17) 0.0163(19) 0.0014(15) 0.0008(15) 0.0033(14)
C21 0.043(3) 0.0236(18) 0.020(2) 0.0096(15) 0.0127(17) 0.0078(17)
N1 0.0131(15) 0.0140(13) 0.0123(14) 0.0012(11) -0.0054(11) 0.0043(11)
N2 0.0211(15) 0.0117(13) 0.0135(14) 0.0042(11) -0.0039(12) -0.0045(12)
N3 0.0113(15) 0.0181(14) 0.0124(15) -0.0029(11) 0.0013(11) 0.0007(11)
O1 0.0223(14) 0.0232(13) 0.0414(18) -0.0071(12) -0.0077(12) 0.0008(12)
O2 0.0354(15) 0.0221(12) 0.0215(14) -0.0063(11) 0.0107(13) -0.0033(11)
O3 0.0332(15) 0.0125(10) 0.0133(13) 0.0005(9) -0.0110(11) 0.0060(10)
O4 0.080(2) 0.0118(11) 0.0175(13) -0.0009(10) -0.0154(15) 0.0054(12)
O5 0.0253(13) 0.0126(10) 0.0195(13) -0.0005(9) 0.0075(10) -0.0017(10)
O6 0.047(8) 0.013(4) 0.015(5) 0.003(3) 0.008(6) 0.012(6)
O9 0.055(2) 0.0407(16) 0.073(2) -0.0178(16) 0.0299(18) -0.0271(14)
O10 0.018(3) 0.043(3) 0.065(6) -0.013(3) -0.004(3) 0.000(2)
O11 0.041(5) 0.023(3) 0.032(3) 0.003(2) 0.005(4) 0.005(4)
O12 0.080(7) 0.085(5) 0.020(3) 0.006(3) -0.018(4) 0.008(5)
O10B 0.068(9) 0.082(7) 0.082(8) 0.016(6) -0.060(7) 0.011(6)
O11B 0.065(7) 0.088(7) 0.082(11) 0.002(6) 0.059(8) -0.013(5)
O12B 0.103(12) 0.069(9) 0.019(5) -0.018(5) 0.013(8) -0.058(9)
O13 0.0226(15) 0.0460(16) 0.104(3) -0.0193(18) -0.0088(17) -0.0056(13)
O14 0.105(3) 0.0313(16) 0.047(2) 0.0157(14) -0.0378(19) 0.0001(17)
O15 0.0436(17) 0.0247(13) 0.0474(17) -0.0014(13) -0.0053(15) -0.0125(12)
O16 0.087(3) 0.060(2) 0.041(2) -0.0073(16) 0.0356(19) -0.0241(19)
Cl3 0.0206(4) 0.0216(4) 0.0214(4) 0.0065(4) -0.0030(4) -0.0056(3)
Cl4 0.0232(5) 0.0341(5) 0.0173(4) 0.0014(4) 0.0012(4) -0.0030(4)
Cu1 0.0167(2) 0.01140(17) 0.0108(2) -0.00125(15) 0.00173(17) 0.00079(16)
Cu2 0.0282(2) 0.00858(16) 0.0135(2) 0.00026(16) -0.00688(19) -0.00083(17)
O7 0.030(4) 0.015(3) 0.023(4) 0.002(3) -0.011(3) 0.009(3)
C22 0.052(3) 0.0148(16) 0.027(2) -0.0086(15) -0.0219(18) 0.0041(17)
C23 0.055(3) 0.0042(14) 0.0185(19) 0.0023(14) 0.0004(19) 0.0063(16)
C24 0.117(5) 0.0099(18) 0.022(2) 0.0020(15) 0.004(3) 0.002(2)
C25 0.128(5) 0.021(2) 0.038(3) 0.002(2) 0.052(3) 0.016(3)
C26 0.079(4) 0.023(2) 0.053(3) 0.012(2) 0.051(3) 0.017(2)
C27 0.038(2) 0.0184(17) 0.036(2) 0.0160(16) 0.0227(19) 0.0147(17)
N4 0.0301(18) 0.0088(12) 0.0147(15) 0.0048(11) 0.0019(13) 0.0078(12)
C28 0.022(2) 0.049(3) 0.058(3) 0.027(2) 0.010(2) 0.014(2)
O8 0.0205(14) 0.079(2) 0.0287(15) 0.0085(16) 0.0007(13) 0.0013(14)
O7B 0.020(4) 0.051(5) 0.021(4) -0.015(3) -0.007(3) 0.006(4)
O6B 0.024(6) 0.009(3) 0.012(4) -0.002(3) -0.004(4) -0.001(4)

loop_
_atom_type_symbol
_atom_type_description
_atom_type_scat_dispersion_real
_atom_type_scat_dispersion_imag
_atom_type_scat_source
C C 0.0033 0.0016 'International Tables Vol C Tables 4.2.6.8 and 6.1.1.4'
H H 0 0 'International Tables Vol C Tables 4.2.6.8 and 6.1.1.4'
N N 0.0061 0.0033 'International Tables Vol C Tables 4.2.6.8 and 6.1.1.4'
O O 0.0106 0.006 'International Tables Vol C Tables 4.2.6.8 and 6.1.1.4'
Na Na 0.0362 0.0249 'International Tables Vol C Tables 4.2.6.8 and 6.1.1.4'
Cl Cl 0.1484 0.1585 'International Tables Vol C Tables 4.2.6.8 and 6.1.1.4'
Cu Cu 0.3201 1.2651 'International Tables Vol C Tables 4.2.6.8 and 6.1.1.4'

loop_
_geom_angle_atom_site_label_1
_geom_angle_atom_site_label_2
_geom_angle_atom_site_label_3
_geom_angle
O2 C1 C2 109.6(3)
O2 C1 H1A 109.7
C2 C1 H1A 109.7
O2 C1 H1B 109.7
C2 C1 H1B 109.7
H1A C1 H1B 108.2
N1 C2 C3 121.1(3)
N1 C2 C1 116.7(3)
C3 C2 C1 122.2(3)
C2 C3 C4 119.0(3)
C2 C3 H3 120.5
C4 C3 H3 120.5
C5 C4 C3 119.7(3)
C5 C4 H4 120.2
C3 C4 H4 120.2
C4 C5 C6 119.1(4)
C4 C5 H5 120.5
C6 C5 H5 120.5
N1 C6 C5 120.9(3)
N1 C6 C7 118.6(3)
C5 C6 C7 120.4(3)
O1 C7 C6 111.2(3)
O1 C7 H7A 109.4
C6 C7 H7A 109.4
O1 C7 H7B 109.4
C6 C7 H7B 109.4
H7A C7 H7B 108
O4 C8 C9 110.7(3)
O4 C8 H8A 109.5
C9 C8 H8A 109.5
O4 C8 H8B 109.5
C9 C8 H8B 109.5
H8A C8 H8B 108.1
N2 C9 C10 120.6(3)
N2 C9 C8 113.6(3)
C10 C9 C8 125.8(3)
C9 C10 C11 117.7(3)
C9 C10 H10 121.1
C11 C10 H10 121.1
C12 C11 C10 121.1(3)
C12 C11 H11 119.5
C10 C11 H11 119.5
C11 C12 C13 118.4(3)
C11 C12 H12 120.8
C13 C12 H12 120.8
N2 C13 C12 120.1(3)
N2 C13 C14 114.3(3)
C12 C13 C14 125.6(3)
O3 C14 C13 109.2(2)
O3 C14 H14A 109.8
C13 C14 H14A 109.8
O3 C14 H14B 109.8
C13 C14 H14B 109.8
H14A C14 H14B 108.3
O5 C15 C16 112.3(3)
O5 C15 H15A 109.2
C16 C15 H15A 109.2
O5 C15 H15B 109.2
C16 C15 H15B 109.2
H15A C15 H15B 107.9
N3 C16 C17 120.3(3)
N3 C16 C15 113.5(3)
C17 C16 C15 126.1(3)
C18 C17 C16 118.4(3)
C18 C17 H17 120.8
C16 C17 H17 120.8
C19 C18 C17 120.9(3)
C19 C18 H18 119.6
C17 C18 H18 119.6
C18 C19 C20 118.6(3)
C18 C19 H19 120.7
C20 C19 H19 120.7
N3 C20 C19 119.8(3)
N3 C20 C21 113.7(3)
C19 C20 C21 126.5(3)
O6B C21 C20 107.7(7)
O6 C21 C20 110.3(7)
O6B C21 H21A 127.3
O6 C21 H21A 109.6
C20 C21 H21A 109.6
O6B C21 H21B 92.5
O6 C21 H21B 109.6
C20 C21 H21B 109.6
H21A C21 H21B 108.1
C6 N1 C2 120.2(3)
C6 N1 Cu2 120.1(2)
C2 N1 Cu2 119.6(2)
C9 N2 C13 122.0(3)
C9 N2 Cu2 117.9(2)
C13 N2 Cu2 120.0(2)
C16 N3 C20 122.0(3)
C16 N3 Cu1 118.1(2)
C20 N3 Cu1 119.4(2)
C7 O1 Cu2 107.3(2)
C7 O1 H1O 113(3)
Cu2 O1 H1O 97(3)
C1 O2 Cu2 101.42(19)
C1 O2 H2O 111(3)
Cu2 O2 H2O 97(3)
C14 O3 Cu2 115.50(18)
C14 O3 H3O 115(3)
Cu2 O3 H3O 127(3)
C8 O4 Cu2 114.75(19)
C15 O5 Cu1 112.1(2)
C21 O6 Cu1 113.6(9)
C21 O6 H6O 104(7)
Cu1 O6 H6O 140(6)
C21 O6 H6P 118(6)
Cu1 O6 H6P 116(5)
O16 Cl3 O14 110.0(2)
O16 Cl3 O13 109.6(2)
O14 Cl3 O13 108.9(2)
O16 Cl3 O15 110.79(18)
O14 Cl3 O15 108.80(17)
O13 Cl3 O15 108.73(16)
O12B Cl4 O12 117.6(8)
O12B Cl4 O9 116.9(6)
O12 Cl4 O9 121.0(4)
O12B Cl4 O11B 113.7(7)
O12 Cl4 O11B 67.4(6)
O9 Cl4 O11B 108.5(4)
O12B Cl4 O10 77.3(7)
O12 Cl4 O10 107.4(4)
O9 Cl4 O10 104.8(3)
O11B Cl4 O10 45.1(5)
O12B Cl4 O10B 112.6(8)
O9 Cl4 O10B 96.5(6)
O11B Cl4 O10B 107.1(7)
O10 Cl4 O10B 149.2(7)
O12 Cl4 O11 109.2(5)
O9 Cl4 O11 109.1(4)
O11B Cl4 O11 136.7(5)
O10 Cl4 O11 104.1(4)
O10B Cl4 O11 89.3(6)
N3 Cu1 O6 82.0(5)
N3 Cu1 N4 169.16(12)
O6 Cu1 N4 95.6(5)
N3 Cu1 O5 82.06(10)
O6 Cu1 O5 160.7(5)
N4 Cu1 O5 102.01(9)
N3 Cu1 O6B 79.0(5)
O6 Cu1 O6B 14.7(4)
N4 Cu1 O6B 96.0(5)
O5 Cu1 O6B 160.7(4)
N3 Cu1 O7 113.0(2)
O6 Cu1 O7 79.1(3)
N4 Cu1 O7 76.7(2)
O5 Cu1 O7 97.21(15)
O6B Cu1 O7 93.5(3)
N3 Cu1 O7B 117.2(2)
O6 Cu1 O7B 97.5(3)
N4 Cu1 O7B 73.5(2)
O5 Cu1 O7B 80.2(2)
O6B Cu1 O7B 111.8(3)
O7 Cu1 O7B 18.42(17)
N3 Cu1 O8 94.74(11)
O6 Cu1 O8 104.5(3)
N4 Cu1 O8 75.54(11)
O5 Cu1 O8 87.61(10)
O6B Cu1 O8 90.3(3)
O7 Cu1 O8 152.2(2)
O7B Cu1 O8 143.4(2)
N2 Cu2 O4 82.54(10)
N2 Cu2 N1 176.47(12)
O4 Cu2 N1 98.78(10)
N2 Cu2 O3 80.11(10)
O4 Cu2 O3 162.65(9)
N1 Cu2 O3 98.55(10)
N2 Cu2 O1 100.47(11)
O4 Cu2 O1 97.79(11)
N1 Cu2 O1 76.13(10)
O3 Cu2 O1 85.51(9)
N2 Cu2 O2 107.84(10)
O4 Cu2 O2 92.39(10)
N1 Cu2 O2 75.43(9)
O3 Cu2 O2 92.81(9)
O1 Cu2 O2 150.92(9)
C22 O7 Cu1 108.8(4)
C22 O7 H7O 107(7)
Cu1 O7 H7O 119(8)
C22 O7 H7P 93(5)
Cu1 O7 H7P 110(6)
O7B C22 C23 110.3(4)
C23 C22 O7 108.1(4)
O7B C22 H22A 83.5
C23 C22 H22A 110.1
O7 C22 H22A 110.1
O7B C22 H22B 130.2
C23 C22 H22B 110.1
O7 C22 H22B 110.1
H22A C22 H22B 108.4
N4 C23 C24 121.1(4)
N4 C23 C22 117.6(3)
C24 C23 C22 121.2(4)
C25 C24 C23 118.2(4)
C25 C24 H24 120.9
C23 C24 H24 120.9
C26 C25 C24 120.0(4)
C26 C25 H25 120
C24 C25 H25 120
C25 C26 C27 119.9(5)
C25 C26 H26 120
C27 C26 H26 120
N4 C27 C26 121.2(4)
N4 C27 C28 117.1(3)
C26 C27 C28 121.7(4)
C23 N4 C27 119.5(3)
C23 N4 Cu1 121.5(2)
C27 N4 Cu1 119.0(2)
O8 C28 C27 110.3(3)
O8 C28 H28A 109.6
C27 C28 H28A 109.6
O8 C28 H28B 109.6
C27 C28 H28B 109.6
H28A C28 H28B 108.1
C28 O8 Cu1 103.2(2)
C28 O8 H8O 116(3)
Cu1 O8 H8O 105(3)
C22 O7B Cu1 115.3(5)
C22 O7B H7O 119(7)
Cu1 O7B H7O 109(7)
C22 O7B H7P 124(9)
Cu1 O7B H7P 118(8)
C21 O6B Cu1 114.7(10)
C21 O6B H6O 100(5)
Cu1 O6B H6O 121(6)
C21 O6B H6P 124(5)
Cu1 O6B H6P 110(6)

loop_
_geom_bond_atom_site_label_1
_geom_bond_atom_site_label_2
_geom_bond_distance
C1 O2 1.417(4)
C1 C2 1.497(5)
C1 H1A 0.99
C1 H1B 0.99
C2 N1 1.348(4)
C2 C3 1.377(5)
C3 C4 1.385(5)
C3 H3 0.95
C4 C5 1.370(6)
C4 H4 0.95
C5 C6 1.391(5)
C5 H5 0.95
C6 N1 1.337(4)
C6 C7 1.515(5)
C7 O1 1.388(5)
C7 H7A 0.99
C7 H7B 0.99
C8 O4 1.411(4)
C8 C9 1.512(4)
C8 H8A 0.99
C8 H8B 0.99
C9 N2 1.330(4)
C9 C10 1.382(5)
C10 C11 1.389(4)
C10 H10 0.95
C11 C12 1.373(4)
C11 H11 0.95
C12 C13 1.381(4)
C12 H12 0.95
C13 N2 1.343(4)
C13 C14 1.496(4)
C14 O3 1.427(4)
C14 H14A 0.99
C14 H14B 0.99
C15 O5 1.406(4)
C15 C16 1.513(5)
C15 H15A 0.99
C15 H15B 0.99
C16 N3 1.331(4)
C16 C17 1.384(5)
C17 C18 1.373(5)
C17 H17 0.95
C18 C19 1.372(5)
C18 H18 0.95
C19 C20 1.386(5)
C19 H19 0.95
C20 N3 1.341(4)
C20 C21 1.497(5)
C21 O6B 1.403(17)
C21 O6 1.478(16)
C21 H21A 0.99
C21 H21B 0.99
N1 Cu2 1.979(3)
N2 Cu2 1.911(3)
N3 Cu1 1.916(2)
O1 Cu2 2.367(3)
O1 H1O 0.794(18)
O2 Cu2 2.410(3)
O2 H2O 0.73(4)
O3 Cu2 2.021(2)
O3 H3O 0.74(3)
O4 Cu2 1.956(2)
O5 Cu1 2.015(2)
O6 Cu1 1.979(16)
O6 H6O 0.83(2)
O6 H6P 0.86(4)
O9 Cl4 1.414(3)
O10 Cl4 1.454(5)
O11 Cl4 1.493(9)
O12 Cl4 1.390(6)
O10B Cl4 1.463(8)
O11B Cl4 1.415(8)
O12B Cl4 1.342(13)
O13 Cl3 1.428(3)
O14 Cl3 1.412(3)
O15 Cl3 1.432(2)
O16 Cl3 1.408(3)
Cu1 N4 2.009(3)
Cu1 O6B 2.024(16)
Cu1 O7 2.237(7)
Cu1 O7B 2.293(7)
Cu1 O8 2.395(3)
O7 C22 1.530(8)
O7 H7O 0.83(3)
O7 H7P 1.05(6)
C22 O7B 1.312(7)
C22 C23 1.505(5)
C22 H22A 0.99
C22 H22B 0.99
C23 N4 1.318(4)
C23 C24 1.401(6)
C24 C25 1.386(8)
C24 H24 0.95
C25 C26 1.339(8)
C25 H25 0.95
C26 C27 1.367(5)
C26 H26 0.95
C27 N4 1.363(5)
C27 C28 1.497(6)
C28 O8 1.418(5)
C28 H28A 0.99
C28 H28B 0.99
O8 H8O 0.88(5)
O7B H7O 0.93(5)
O7B H7P 0.829(15)
O6B H6O 1.00(6)
O6B H6P 0.88(6)

loop_
_geom_torsion_atom_site_label_1
_geom_torsion_atom_site_label_2
_geom_torsion_atom_site_label_3
_geom_torsion_atom_site_label_4
_geom_torsion
O2 C1 C2 N1 37.1(4)
O2 C1 C2 C3 -144.4(3)
N1 C2 C3 C4 1.7(5)
C1 C2 C3 C4 -176.6(3)
C2 C3 C4 C5 0.0(5)
C3 C4 C5 C6 -2.0(5)
C4 C5 C6 N1 2.3(5)
C4 C5 C6 C7 -174.9(3)
N1 C6 C7 O1 21.1(4)
C5 C6 C7 O1 -161.7(3)
O4 C8 C9 N2 8.3(4)
O4 C8 C9 C10 -172.9(3)
N2 C9 C10 C11 0.3(5)
C8 C9 C10 C11 -178.5(3)
C9 C10 C11 C12 0.6(5)
C10 C11 C12 C13 -0.1(5)
C11 C12 C13 N2 -1.2(5)
C11 C12 C13 C14 177.6(3)
N2 C13 C14 O3 -10.1(4)
C12 C13 C14 O3 171.1(3)
O5 C15 C16 N3 -5.5(5)
O5 C15 C16 C17 176.6(3)
N3 C16 C17 C18 0.1(5)
C15 C16 C17 C18 177.9(4)
C16 C17 C18 C19 -0.5(5)
C17 C18 C19 C20 0.2(6)
C18 C19 C20 N3 0.5(5)
C18 C19 C20 C21 -178.7(3)
N3 C20 C21 O6B -20.5(5)
C19 C20 C21 O6B 158.8(5)
N3 C20 C21 O6 0.8(6)
C19 C20 C21 O6 -179.9(5)
C5 C6 N1 C2 -0.6(5)
C7 C6 N1 C2 176.6(3)
C5 C6 N1 Cu2 -177.9(2)
C7 C6 N1 Cu2 -0.7(4)
C3 C2 N1 C6 -1.4(4)
C1 C2 N1 C6 177.0(3)
C3 C2 N1 Cu2 175.9(2)
C1 C2 N1 Cu2 -5.7(4)
C10 C9 N2 C13 -1.6(5)
C8 C9 N2 C13 177.3(3)
C10 C9 N2 Cu2 174.6(3)
C8 C9 N2 Cu2 -6.5(4)
C12 C13 N2 C9 2.1(5)
C14 C13 N2 C9 -176.8(3)
C12 C13 N2 Cu2 -174.0(2)
C14 C13 N2 Cu2 7.0(4)
C17 C16 N3 C20 0.6(5)
C15 C16 N3 C20 -177.4(3)
C17 C16 N3 Cu1 172.6(3)
C15 C16 N3 Cu1 -5.5(4)
C19 C20 N3 C16 -1.0(5)
C21 C20 N3 C16 178.4(3)
C19 C20 N3 Cu1 -172.8(3)
C21 C20 N3 Cu1 6.6(4)
C6 C7 O1 Cu2 -26.6(3)
C2 C1 O2 Cu2 -42.1(3)
C13 C14 O3 Cu2 9.0(3)
C9 C8 O4 Cu2 -6.6(4)
C16 C15 O5 Cu1 13.1(4)
O6B C21 O6 Cu1 79(3)
C20 C21 O6 Cu1 -7.3(7)
C16 N3 Cu1 O6 179.2(4)
C20 N3 Cu1 O6 -8.6(4)
C16 N3 Cu1 N4 -102.7(6)
C20 N3 Cu1 N4 69.4(6)
C16 N3 Cu1 O5 10.2(2)
C20 N3 Cu1 O5 -177.7(3)
C16 N3 Cu1 O6B -166.2(4)
C20 N3 Cu1 O6B 6.0(4)
C16 N3 Cu1 O7 104.7(3)
C20 N3 Cu1 O7 -83.2(3)
C16 N3 Cu1 O7B 84.9(3)
C20 N3 Cu1 O7B -103.0(3)
C16 N3 Cu1 O8 -76.7(2)
C20 N3 Cu1 O8 95.4(2)
C21 O6 Cu1 N3 8.5(6)
C21 O6 Cu1 N4 -160.9(6)
C21 O6 Cu1 O5 43.2(13)
C21 O6 Cu1 O6B -69(3)
C21 O6 Cu1 O7 123.9(7)
C21 O6 Cu1 O7B 125.1(6)
C21 O6 Cu1 O8 -84.4(7)
C15 O5 Cu1 N3 -12.7(2)
C15 O5 Cu1 O6 -47.4(10)
C15 O5 Cu1 N4 157.1(2)
C15 O5 Cu1 O6B -1.8(10)
C15 O5 Cu1 O7 -125.1(3)
C15 O5 Cu1 O7B -132.3(3)
C15 O5 Cu1 O8 82.4(2)
C9 N2 Cu2 O4 2.3(3)
C13 N2 Cu2 O4 178.6(3)
C9 N2 Cu2 O3 -177.8(3)
C13 N2 Cu2 O3 -1.5(2)
C9 N2 Cu2 O1 -94.3(2)
C13 N2 Cu2 O1 82.0(3)
C9 N2 Cu2 O2 92.4(3)
C13 N2 Cu2 O2 -91.3(3)
C8 O4 Cu2 N1 179.5(3)
C8 O4 Cu2 O3 2.4(5)
C8 O4 Cu2 O1 102.4(3)
C8 O4 Cu2 O2 -104.9(3)
C6 N1 Cu2 O4 -106.9(2)
C2 N1 Cu2 O4 75.8(2)
C6 N1 Cu2 O3 72.2(2)
C2 N1 Cu2 O3 -105.1(2)
C6 N1 Cu2 O1 -11.0(2)
C2 N1 Cu2 O1 171.7(2)
C6 N1 Cu2 O2 162.9(2)
C2 N1 Cu2 O2 -14.4(2)
C14 O3 Cu2 N2 -4.6(2)
C14 O3 Cu2 O4 -4.3(5)
C14 O3 Cu2 N1 178.7(2)
C14 O3 Cu2 O1 -106.1(2)
C14 O3 Cu2 O2 103.0(2)
C7 O1 Cu2 N2 -157.7(2)
C7 O1 Cu2 O4 118.5(2)
C7 O1 Cu2 N1 21.3(2)
C7 O1 Cu2 O3 -78.6(2)
C7 O1 Cu2 O2 9.1(3)
C1 O2 Cu2 N2 -149.7(2)
C1 O2 Cu2 O4 -66.8(2)
C1 O2 Cu2 N1 31.7(2)
C1 O2 Cu2 O3 129.8(2)
C1 O2 Cu2 O1 44.0(3)
N3 Cu1 O7 C22 -162.2(3)
O6 Cu1 O7 C22 121.4(6)
N4 Cu1 O7 C22 22.9(3)
O5 Cu1 O7 C22 -77.8(3)
O6B Cu1 O7 C22 118.2(6)
O7B Cu1 O7 C22 -54.8(9)
O8 Cu1 O7 C22 20.8(6)
Cu1 O7 C22 O7B 72.0(11)
Cu1 O7 C22 C23 -27.3(4)
O7B C22 C23 N4 -12.0(5)
O7 C22 C23 N4 17.9(4)
O7B C22 C23 C24 168.7(4)
O7 C22 C23 C24 -161.3(4)
N4 C23 C24 C25 0.2(5)
C22 C23 C24 C25 179.4(3)
C23 C24 C25 C26 -0.2(6)
C24 C25 C26 C27 -0.1(6)
C25 C26 C27 N4 0.3(6)
C25 C26 C27 C28 -177.2(4)
C24 C23 N4 C27 0.0(4)
C22 C23 N4 C27 -179.3(3)
C24 C23 N4 Cu1 -178.0(2)
C22 C23 N4 Cu1 2.8(4)
C26 C27 N4 C23 -0.3(5)
C28 C27 N4 C23 177.4(3)
C26 C27 N4 Cu1 177.7(3)
C28 C27 N4 Cu1 -4.6(4)
N3 Cu1 N4 C23 -169.2(5)
O6 Cu1 N4 C23 -92.4(4)
O5 Cu1 N4 C23 79.6(2)
O6B Cu1 N4 C23 -107.2(3)
O7 Cu1 N4 C23 -15.0(3)
O7B Cu1 N4 C23 3.7(3)
O8 Cu1 N4 C23 164.0(2)
N3 Cu1 N4 C27 12.8(7)
O6 Cu1 N4 C27 89.6(3)
O5 Cu1 N4 C27 -98.3(2)
O6B Cu1 N4 C27 74.8(3)
O7 Cu1 N4 C27 167.0(3)
O7B Cu1 N4 C27 -174.2(3)
O8 Cu1 N4 C27 -14.0(2)
N4 C27 C28 O8 34.0(4)
C26 C27 C28 O8 -148.3(3)
C27 C28 O8 Cu1 -39.8(3)
N3 Cu1 O8 C28 -145.1(2)
O6 Cu1 O8 C28 -62.1(5)
N4 Cu1 O8 C28 30.0(2)
O5 Cu1 O8 C28 133.1(2)
O6B Cu1 O8 C28 -66.1(5)
O7 Cu1 O8 C28 32.1(4)
O7B Cu1 O8 C28 63.0(4)
C23 C22 O7B Cu1 14.5(6)
O7 C22 O7B Cu1 -76.2(11)
N3 Cu1 O7B C22 167.7(4)
O6 Cu1 O7B C22 82.9(7)
N4 Cu1 O7B C22 -10.8(4)
O5 Cu1 O7B C22 -116.6(5)
O6B Cu1 O7B C22 79.1(7)
O7 Cu1 O7B C22 86.6(11)
O8 Cu1 O7B C22 -44.2(7)
O6 C21 O6B Cu1 -75(3)
C20 C21 O6B Cu1 25.4(6)
N3 Cu1 O6B C21 -18.4(5)
O6 Cu1 O6B C21 82(4)
N4 Cu1 O6B C21 171.3(5)
O5 Cu1 O6B C21 -29.5(13)
O7 Cu1 O6B C21 94.4(6)
O7B Cu1 O6B C21 96.7(6)
O8 Cu1 O6B C21 -113.2(5)
